data_4034614
loop_
_publ_author_name
'Maiti, Saikat'
'Kim, Jaeshin'
'Park, Jae-Heon'
'Nam, Dongsik'
'Lee, Jae Bin'
'Kim, Ye-Jin'
'Kee, Jung-Min'
'Seo, Jeong Kon'
'Myung, Kyungjae'
'Rohde, Jan-Uwe'
'Choe, Wonyoung'
'Kwon, Oh-Hoon'
'Hong, Sung You'

_publ_section_title
;
 Chemoselective Trifluoroethylation Reactions of Quinazolinones and
 Identification of Photostability.
;
_journal_issue 11
_journal_name_full 'The Journal of organic chemistry'
_journal_page_first 6737
_journal_page_last 6751
_journal_paper_doi 10.1021/acs.joc.9b00470
_journal_volume 84
_journal_year 2019
_chemical_formula_sum 'C17 H13 F3 N2 O'
_chemical_formula_weight 318.29
_space_group_crystal_system triclinic
_space_group_IT_number 2
_space_group_name_Hall '-P 1'
_space_group_name_H-M_alt 'P -1'
_atom_sites_solution_hydrogens geom
_audit_creation_method SHELXL-2014/7
_cell_angle_alpha 72.59(3)
_cell_angle_beta 76.23(3)
_cell_angle_gamma 66.65(3)
_cell_formula_units_Z 2
_cell_length_a 8.9628(18)
_cell_length_b 9.4248(19)
_cell_length_c 9.828(2)
_cell_measurement_reflns_used 5699
_cell_measurement_temperature 173(2)
_cell_measurement_theta_max 27.460
_cell_measurement_theta_min 3.092
_cell_volume 720.5(3)
_computing_cell_refinement 'Rigaku Rapid Auto'
_computing_data_collection 'Rigaku Rapid Auto'
_computing_data_reduction 'Rigaku Rapid Auto'
_computing_molecular_graphics ORTEP
_computing_publication_material CIFTAB
_computing_structure_refinement SHELXL
_computing_structure_solution SHELXS
_diffrn_ambient_temperature 173(2)
_diffrn_measured_fraction_theta_full 0.994
_diffrn_measured_fraction_theta_max 0.993
_diffrn_measurement_device_type 'imaging plate'
_diffrn_measurement_method 'omega scans'
_diffrn_radiation_type MoK\a
_diffrn_radiation_wavelength 0.71075
_diffrn_reflns_av_R_equivalents 0.0244
_diffrn_reflns_av_unetI/netI 0.0366
_diffrn_reflns_Laue_measured_fraction_full 0.994
_diffrn_reflns_Laue_measured_fraction_max 0.993
_diffrn_reflns_limit_h_max 11
_diffrn_reflns_limit_h_min -11
_diffrn_reflns_limit_k_max 12
_diffrn_reflns_limit_k_min -12
_diffrn_reflns_limit_l_max 12
_diffrn_reflns_limit_l_min -12
_diffrn_reflns_number 7031
_diffrn_reflns_point_group_measured_fraction_full 0.994
_diffrn_reflns_point_group_measured_fraction_max 0.993
_diffrn_reflns_theta_full 25.242
_diffrn_reflns_theta_max 27.460
_diffrn_reflns_theta_min 3.092
_diffrn_source 'fine-focus sealed tube'
_exptl_absorpt_coefficient_mu 0.1192
_exptl_absorpt_correction_T_max 0.982
_exptl_absorpt_correction_T_min 0.971
_exptl_absorpt_correction_type multi-scan
_exptl_absorpt_process_details 'Rigaku Rapid Auto'
_exptl_crystal_colour Colorless
_exptl_crystal_density_diffrn 1.467
_exptl_crystal_description Block
_exptl_crystal_F_000 328
_exptl_crystal_size_max 0.250
_exptl_crystal_size_mid 0.230
_exptl_crystal_size_min 0.150
_refine_diff_density_max 0.429
_refine_diff_density_min -0.394
_refine_diff_density_rms 0.051
_refine_ls_extinction_method none
_refine_ls_goodness_of_fit_ref 1.027
_refine_ls_hydrogen_treatment constr
_refine_ls_matrix_type full
_refine_ls_number_parameters 209
_refine_ls_number_reflns 3268
_refine_ls_number_restraints 0
_refine_ls_restrained_S_all 1.027
_refine_ls_R_factor_all 0.0945
_refine_ls_R_factor_gt 0.0601
_refine_ls_shift/su_max 0.000
_refine_ls_shift/su_mean 0.000
_refine_ls_structure_factor_coef Fsqd
_refine_ls_weighting_details 'w=1/[\s^2^(Fo^2^)+(0.0549P)^2^+0.5983P] where P=(Fo^2^+2Fc^2^)/3'
_refine_ls_weighting_scheme calc
_refine_ls_wR_factor_gt 0.1320
_refine_ls_wR_factor_ref 0.1501
_reflns_Friedel_coverage 0.000
_reflns_number_gt 2262
_reflns_number_total 3268
_reflns_threshold_expression 'I > 2\s(I)'
_cod_data_source_file jo9b00470_si_001.cif
_cod_data_source_block P-1
_cod_depositor_comments
;
The following automatic conversions were performed:

data item '_exptl_absorpt_correction_type' value 'Multi-scan' was
changed to 'multi-scan' in accordance with the
/home/data/users/saulius/crontab/automatic-downloads/current/ACS/lib/dictionaries/cif_core.dic
dictionary named 'cif_core.dic' version 2.4.2 last updated on
2011-04-26.

Automatic conversion script
Id: cif_fix_values 6909 2019-04-08 15:41:33Z antanas 
;
_cod_database_code 4034614
_shelx_shelxl_version_number 2014/7
_shelx_space_group_comment
;
The symmetry employed for this shelxl refinement is uniquely defined
by the following loop, which should always be used as a source of
symmetry information in preference to the above space-group names.
They are only intended as comments.
;

loop_
_space_group_symop_operation_xyz
'x, y, z'
'-x, -y, -z'

loop_
_atom_site_label
_atom_site_type_symbol
_atom_site_fract_x
_atom_site_fract_y
_atom_site_fract_z
_atom_site_U_iso_or_equiv
_atom_site_adp_type
_atom_site_occupancy
_atom_site_site_symmetry_order
_atom_site_calc_flag
_atom_site_refinement_flags_posn
_atom_site_refinement_flags_adp
C1 C 0.1585(3) 1.0869(3) 0.5350(2) 0.0324(5) Uani 1 1 d . .
C2 C 0.2746(3) 1.1471(3) 0.5568(2) 0.0306(5) Uani 1 1 d . .
C3 C 0.2886(3) 1.2908(3) 0.4700(2) 0.0361(5) Uani 1 1 d . .
H3 H 0.2171 1.3531 0.3997 0.043 Uiso 1 1 calc R U
C4 C 0.4056(3) 1.3409(3) 0.4871(3) 0.0409(6) Uani 1 1 d . .
H4 H 0.4158 1.4379 0.4284 0.049 Uiso 1 1 calc R U
C5 C 0.5098(3) 1.2493(3) 0.5909(3) 0.0402(6) Uani 1 1 d . .
H5 H 0.5917 1.2840 0.6012 0.048 Uiso 1 1 calc R U
C6 C 0.4958(3) 1.1094(3) 0.6785(3) 0.0355(5) Uani 1 1 d . .
H6 H 0.5667 1.0493 0.7496 0.043 Uiso 1 1 calc R U
C7 C 0.3771(3) 1.0555(3) 0.6629(2) 0.0308(5) Uani 1 1 d . .
C8 C 0.2612(3) 0.8623(3) 0.7315(2) 0.0293(5) Uani 1 1 d . .
C9 C 0.2486(3) 0.7062(3) 0.8176(2) 0.0291(5) Uani 1 1 d . .
C10 C 0.2747(3) 0.6445(3) 0.9632(2) 0.0317(5) Uani 1 1 d . .
C11 C 0.2677(3) 0.4946(3) 1.0314(3) 0.0359(5) Uani 1 1 d . .
H11 H 0.2880 0.4524 1.1286 0.043 Uiso 1 1 calc R U
C12 C 0.2322(3) 0.4039(3) 0.9639(3) 0.0345(5) Uani 1 1 d . .
C13 C 0.2045(3) 0.4671(3) 0.8217(3) 0.0344(5) Uani 1 1 d . .
H13 H 0.1782 0.4086 0.7729 0.041 Uiso 1 1 calc R U
C14 C 0.2145(3) 0.6144(3) 0.7498(2) 0.0324(5) Uani 1 1 d . .
H14 H 0.1976 0.6539 0.6516 0.039 Uiso 1 1 calc R U
C15 C 0.2253(4) 0.2419(3) 1.0431(3) 0.0476(7) Uani 1 1 d . .
H15A H 0.3227 0.1598 1.0081 0.071 Uiso 1 1 calc R U
H15B H 0.1266 0.2324 1.0261 0.071 Uiso 1 1 calc R U
H15C H 0.2220 0.2283 1.1465 0.071 Uiso 1 1 calc R U
C16 C 0.3020(3) 0.7366(3) 1.0516(3) 0.0408(6) Uani 1 1 d . .
H16A H 0.4015 0.6697 1.0984 0.049 Uiso 1 1 calc R U
H16B H 0.3226 0.8317 0.9862 0.049 Uiso 1 1 calc R U
C17 C 0.1634(3) 0.7875(3) 1.1631(3) 0.0431(6) Uani 1 1 d . .
F1 F 0.1810(2) 0.8883(2) 1.22455(17) 0.0534(4) Uani 1 1 d . .
F2 F 0.1434(4) 0.6699(3) 1.2711(2) 0.1072(10) Uani 1 1 d . .
F3 F 0.0216(2) 0.8601(3) 1.1149(3) 0.1149(11) Uani 1 1 d . .
N1 N 0.1582(2) 0.9447(2) 0.62815(19) 0.0307(4) Uani 1 1 d . .
H1 H 0.0880 0.9042 0.6210 0.037 Uiso 1 1 calc R U
N2 N 0.3687(2) 0.9113(2) 0.7514(2) 0.0312(4) Uani 1 1 d . .
O1 O 0.0661(2) 1.1542(2) 0.44189(18) 0.0426(5) Uani 1 1 d . .

loop_
_atom_site_aniso_label
_atom_site_aniso_U_11
_atom_site_aniso_U_22
_atom_site_aniso_U_33
_atom_site_aniso_U_23
_atom_site_aniso_U_13
_atom_site_aniso_U_12
C1 0.0372(13) 0.0324(12) 0.0310(12) -0.0053(9) -0.0039(10) -0.0174(10)
C2 0.0353(12) 0.0306(12) 0.0287(11) -0.0075(9) -0.0002(9) -0.0162(10)
C3 0.0472(14) 0.0352(13) 0.0306(12) -0.0037(10) -0.0058(10) -0.0219(11)
C4 0.0555(16) 0.0374(14) 0.0367(13) -0.0051(10) -0.0017(11) -0.0286(12)
C5 0.0426(14) 0.0420(15) 0.0476(15) -0.0111(11) -0.0035(11) -0.0277(12)
C6 0.0347(12) 0.0362(14) 0.0407(13) -0.0097(10) -0.0066(10) -0.0162(10)
C7 0.0331(12) 0.0305(12) 0.0312(12) -0.0074(9) -0.0011(9) -0.0151(10)
C8 0.0286(11) 0.0290(12) 0.0299(11) -0.0060(9) -0.0024(9) -0.0112(9)
C9 0.0251(11) 0.0287(12) 0.0333(12) -0.0054(9) -0.0031(9) -0.0111(9)
C10 0.0276(11) 0.0375(13) 0.0320(12) -0.0065(9) -0.0029(9) -0.0150(10)
C11 0.0353(12) 0.0387(14) 0.0300(12) -0.0018(10) -0.0044(9) -0.0138(11)
C12 0.0285(11) 0.0289(12) 0.0417(13) -0.0017(10) -0.0039(10) -0.0107(10)
C13 0.0344(12) 0.0298(13) 0.0404(13) -0.0070(10) -0.0070(10) -0.0124(10)
C14 0.0350(12) 0.0315(13) 0.0317(12) -0.0061(9) -0.0054(9) -0.0132(10)
C15 0.0550(17) 0.0357(15) 0.0498(16) 0.0027(11) -0.0099(13) -0.0210(13)
C16 0.0430(14) 0.0537(16) 0.0355(13) -0.0111(11) -0.0025(10) -0.0279(13)
C17 0.0397(14) 0.0431(15) 0.0527(16) -0.0165(12) -0.0065(12) -0.0168(12)
F1 0.0569(10) 0.0621(11) 0.0559(10) -0.0284(8) -0.0045(8) -0.0270(8)
F2 0.174(3) 0.0825(15) 0.0701(14) -0.0340(12) 0.0596(15) -0.0810(17)
F3 0.0496(12) 0.143(2) 0.176(3) -0.120(2) -0.0448(14) 0.0187(13)
N1 0.0339(10) 0.0302(10) 0.0326(10) -0.0027(8) -0.0080(8) -0.0173(8)
N2 0.0308(10) 0.0293(10) 0.0349(10) -0.0051(8) -0.0054(8) -0.0131(8)
O1 0.0523(11) 0.0426(10) 0.0406(10) 0.0051(8) -0.0207(8) -0.0272(9)

loop_
_atom_type_symbol
_atom_type_description
_atom_type_scat_dispersion_real
_atom_type_scat_dispersion_imag
_atom_type_scat_source
C C 0.0033 0.0016 'International Tables Vol C Tables 4.2.6.8 and 6.1.1.4'
H H 0.0000 0.0000 'International Tables Vol C Tables 4.2.6.8 and 6.1.1.4'
N N 0.0061 0.0033 'International Tables Vol C Tables 4.2.6.8 and 6.1.1.4'
O O 0.0106 0.0060 'International Tables Vol C Tables 4.2.6.8 and 6.1.1.4'
F F 0.0171 0.0103 'International Tables Vol C Tables 4.2.6.8 and 6.1.1.4'

loop_
_geom_angle_atom_site_label_1
_geom_angle_atom_site_label_2
_geom_angle_atom_site_label_3
_geom_angle
O1 C1 N1 121.4(2)
O1 C1 C2 124.3(2)
N1 C1 C2 114.4(2)
C7 C2 C3 120.8(2)
C7 C2 C1 118.4(2)
C3 C2 C1 120.7(2)
C4 C3 C2 119.7(2)
C3 C4 C5 119.9(2)
C6 C5 C4 121.1(2)
C5 C6 C7 120.1(2)
N2 C7 C2 123.0(2)
N2 C7 C6 118.6(2)
C2 C7 C6 118.4(2)
N2 C8 N1 123.1(2)
N2 C8 C9 120.6(2)
N1 C8 C9 116.18(19)
C14 C9 C10 118.2(2)
C14 C9 C8 118.5(2)
C10 C9 C8 123.3(2)
C11 C10 C9 118.7(2)
C11 C10 C16 118.0(2)
C9 C10 C16 123.3(2)
C12 C11 C10 123.0(2)
C13 C12 C11 117.6(2)
C13 C12 C15 121.5(2)
C11 C12 C15 120.9(2)
C14 C13 C12 120.7(2)
C13 C14 C9 121.8(2)
C17 C16 C10 113.8(2)
F3 C17 F2 105.0(3)
F3 C17 F1 106.0(2)
F2 C17 F1 105.1(2)
F3 C17 C16 113.7(2)
F2 C17 C16 114.1(2)
F1 C17 C16 112.2(2)
C8 N1 C1 123.90(19)
C8 N2 C7 117.2(2)

loop_
_geom_bond_atom_site_label_1
_geom_bond_atom_site_label_2
_geom_bond_distance
C1 O1 1.233(3)
C1 N1 1.379(3)
C1 C2 1.449(3)
C2 C7 1.401(3)
C2 C3 1.403(3)
C3 C4 1.369(3)
C4 C5 1.394(4)
C5 C6 1.377(3)
C6 C7 1.402(3)
C7 N2 1.397(3)
C8 N2 1.294(3)
C8 N1 1.376(3)
C8 C9 1.495(3)
C9 C14 1.391(3)
C9 C10 1.413(3)
C10 C11 1.390(3)
C10 C16 1.513(3)
C11 C12 1.388(3)
C12 C13 1.386(3)
C12 C15 1.511(3)
C13 C14 1.385(3)
C16 C17 1.473(4)
C17 F3 1.309(3)
C17 F2 1.323(3)
C17 F1 1.341(3)
